data_2214116
loop_
_publ_author_name
'Liu, Xiu-Cun'
'Wang, Min-Can'
'Niu, Yun-Yin'
'Zhao, Fu-Kai'
'Ng, Seik Weng'

_publ_section_title
;
 1,1'-(Propane-1,3-diyl)dipyridinium dibromidodiiodidomercurate(II)
;
_journal_coeditor_code CI2387
_journal_issue 7
_journal_name_full 'Acta Crystallographica Section E'
_journal_page_first m1893
_journal_page_last m1893
_journal_paper_doi 10.1107/S1600536807027456
_journal_volume 63
_journal_year 2007
_chemical_formula_iupac '(C13 H16 N2) [Hg Br2 I2]'
_chemical_formula_moiety 'C13 H16 N2 2+ , Hg Br2.25 I1.75 2-'
_chemical_formula_sum 'C13 H16 Br2.25 Hg I1.75 N2'
_chemical_formula_weight 802.74
_chemical_name_systematic
;
1,1'-(Propane-1,3-diyl)dipyridinium dibromidodiiodidomercurate(II)
;
_space_group_IT_number 14
_symmetry_cell_setting monoclinic
_symmetry_space_group_name_Hall '-P 2ybc'
_symmetry_space_group_name_H-M 'P 1 21/c 1'
_atom_sites_solution_hydrogens geom
_atom_sites_solution_primary direct
_atom_sites_solution_secondary difmap
_audit_creation_method SHELXL97
_cell_angle_alpha 90.00
_cell_angle_beta 95.984(5)
_cell_angle_gamma 90.00
_cell_formula_units_Z 4
_cell_length_a 8.297(2)
_cell_length_b 15.431(4)
_cell_length_c 15.563(4)
_cell_measurement_reflns_used 3755
_cell_measurement_temperature 295(2)
_cell_measurement_theta_max 23.5
_cell_measurement_theta_min 2.6
_cell_volume 1981.7(9)
_computing_cell_refinement 'SAINT (Bruker, 2004)'
_computing_data_collection 'SMART (Bruker, 2004)'
_computing_data_reduction SAINT
_computing_molecular_graphics 'X-SEED (Barbour, 2001)'
_computing_publication_material 'publCIF (Westrip, 2007)'
_computing_structure_refinement 'SHELXL97 (Sheldrick, 1997)'
_computing_structure_solution 'SHELXS97 (Sheldrick, 1997)'
_diffrn_ambient_temperature 295(2)
_diffrn_measured_fraction_theta_full 1.00
_diffrn_measured_fraction_theta_max 1.00
_diffrn_measurement_device_type 'Bruker APEX area-detector'
_diffrn_measurement_method '\f and \w'
_diffrn_radiation_monochromator graphite
_diffrn_radiation_source 'fine-focus sealed tube'
_diffrn_radiation_type MoK\a
_diffrn_radiation_wavelength 0.71073
_diffrn_reflns_av_R_equivalents 0.046
_diffrn_reflns_av_sigmaI/netI 0.043
_diffrn_reflns_limit_h_max 9
_diffrn_reflns_limit_h_min -9
_diffrn_reflns_limit_k_max 18
_diffrn_reflns_limit_k_min -18
_diffrn_reflns_limit_l_max 18
_diffrn_reflns_limit_l_min -18
_diffrn_reflns_number 14070
_diffrn_reflns_theta_full 25.0
_diffrn_reflns_theta_max 25.0
_diffrn_reflns_theta_min 1.9
_diffrn_standards_number 0
_exptl_absorpt_coefficient_mu 15.022
_exptl_absorpt_correction_T_max 0.111
_exptl_absorpt_correction_T_min 0.011
_exptl_absorpt_correction_type multi-scan
_exptl_absorpt_process_details '(SADABS; Sheldrick, 1996)'
_exptl_crystal_colour colourless
_exptl_crystal_density_diffrn 2.690
_exptl_crystal_density_method 'not measured'
_exptl_crystal_description block
_exptl_crystal_F_000 1438
_exptl_crystal_size_max 0.30
_exptl_crystal_size_mid 0.30
_exptl_crystal_size_min 0.26
_refine_diff_density_max 1.19
_refine_diff_density_min -0.75
_refine_ls_extinction_method none
_refine_ls_goodness_of_fit_ref 1.01
_refine_ls_hydrogen_treatment constr
_refine_ls_matrix_type full
_refine_ls_number_parameters 173
_refine_ls_number_reflns 3482
_refine_ls_number_restraints 96
_refine_ls_restrained_S_all 1.00
_refine_ls_R_factor_all 0.056
_refine_ls_R_factor_gt 0.039
_refine_ls_shift/su_max 0.001
_refine_ls_shift/su_mean 0.000
_refine_ls_structure_factor_coef Fsqd
_refine_ls_weighting_details 'calc w = 1/[\s^2^(Fo^2^)+(0.0445P)^2^+4.75P] where P=(Fo^2^+2Fc^2^)/3'
_refine_ls_weighting_scheme calc
_refine_ls_wR_factor_gt 0.092
_refine_ls_wR_factor_ref 0.100
_reflns_number_gt 2630
_reflns_number_total 3482
_reflns_threshold_expression I>2\s(I)
_cod_data_source_file ci2387.cif
_cod_data_source_block I
_cod_original_cell_volume 1981.8(9)
_cod_original_sg_symbol_H-M 'P 21/c'
_cod_database_code 2214116
_cod_database_fobs_code 2214116

loop_
_symmetry_equiv_pos_as_xyz
'x, y, z'
'-x, y+1/2, -z+1/2'
'-x, -y, -z'
'x, -y-1/2, z-1/2'

loop_
_atom_site_type_symbol
_atom_site_label
_atom_site_fract_x
_atom_site_fract_y
_atom_site_fract_z
_atom_site_U_iso_or_equiv
_atom_site_adp_type
_atom_site_calc_flag
_atom_site_refinement_flags
_atom_site_occupancy
_atom_site_disorder_assembly
_atom_site_disorder_group
Hg Hg1 0.25202(5) 0.20536(2) 0.28986(2) 0.06365(15) Uani d . 1 . .
I I1 0.478(3) 0.3426(13) 0.2693(18) 0.0854(11) Uani d P 0.228(3) A .
I I2 0.419(2) 0.0865(8) 0.3686(12) 0.0679(12) Uani d P 0.333(6) A .
I I3 0.134(3) 0.1381(19) 0.1346(19) 0.0669(17) Uani d P 0.346(6) A .
I I4 0.0046(2) 0.27339(11) 0.36694(10) 0.0720(5) Uani d P 0.843(7) A .
Br Br1 0.4644(13) 0.3249(5) 0.2738(7) 0.0854(11) Uani d P 0.772(3) A 2
Br Br2 0.4084(16) 0.0665(5) 0.3778(9) 0.0679(12) Uani d P 0.667(6) A 2
Br Br3 0.164(2) 0.1474(15) 0.1304(15) 0.0669(17) Uani d P 0.654(6) A 2
Br Br4 -0.0355(19) 0.2486(10) 0.3560(10) 0.0720(5) Uani d P 0.157(7) A 2
N N1 0.6071(6) 0.1678(3) 0.0538(4) 0.0562(18) Uani d GDU 1 B 2
C C1 0.6774(8) 0.1293(5) -0.0139(4) 0.089(3) Uani d GU 1 B 2
H H1 0.6873 0.1603 -0.0643 0.106 Uiso calc R 1 B 2
C C2 0.7330(9) 0.0444(5) -0.0062(6) 0.118(5) Uani d GU 1 B 2
H H2 0.7801 0.0186 -0.0515 0.142 Uiso calc R 1 B 2
C C3 0.7182(10) -0.0020(3) 0.0691(8) 0.116(5) Uani d GU 1 B 2
H H3 0.7554 -0.0588 0.0742 0.139 Uiso calc R 1 B 2
C C4 0.6479(10) 0.0366(5) 0.1368(6) 0.106(4) Uani d GU 1 B 2
H H4 0.6380 0.0055 0.1872 0.127 Uiso calc R 1 B 2
C C5 0.5923(8) 0.1215(5) 0.1292(3) 0.075(3) Uani d GU 1 B 2
H H5 0.5453 0.1472 0.1744 0.090 Uiso calc R 1 B 2
N N2 0.9334(6) 0.3771(3) 0.1315(4) 0.0609(19) Uani d GDU 1 B 2
C C6 1.0535(7) 0.3751(4) 0.0756(4) 0.073(3) Uani d GU 1 B 2
H H6 1.0577 0.3295 0.0368 0.087 Uiso calc R 1 B 2
C C7 1.1673(7) 0.4414(5) 0.0775(5) 0.082(3) Uani d GU 1 B 2
H H7 1.2476 0.4401 0.0401 0.098 Uiso calc R 1 B 2
C C8 1.1611(8) 0.5096(4) 0.1354(5) 0.095(4) Uani d GU 1 B 2
H H8 1.2372 0.5539 0.1367 0.114 Uiso calc R 1 B 2
C C9 1.0410(10) 0.5116(4) 0.1913(5) 0.087(3) Uani d GU 1 B 2
H H9 1.0368 0.5572 0.2301 0.104 Uiso calc R 1 B 2
C C10 0.9272(7) 0.4453(4) 0.1894(4) 0.073(3) Uani d GU 1 B 2
H H10 0.8468 0.4466 0.2268 0.087 Uiso calc R 1 B 2
C C11 0.5536(10) 0.2563(6) 0.0483(7) 0.075(3) Uani d DU 1 B 2
H H11A 0.4913 0.2684 0.0963 0.090 Uiso calc R 1 B 2
H H11B 0.4823 0.2639 -0.0046 0.090 Uiso calc R 1 B 2
C C12 0.6891(10) 0.3202(5) 0.0496(6) 0.068(3) Uani d DU 1 B 2
H H12A 0.6450 0.3785 0.0488 0.081 Uiso calc R 1 B 2
H H12B 0.7442 0.3128 -0.0019 0.081 Uiso calc R 1 B 2
C C13 0.8085(10) 0.3095(6) 0.1278(5) 0.067(3) Uani d DU 1 B 2
H H13A 0.7523 0.3125 0.1793 0.081 Uiso calc R 1 B 2
H H13B 0.8593 0.2530 0.1263 0.081 Uiso calc R 1 B 2

loop_
_atom_site_aniso_label
_atom_site_aniso_U_11
_atom_site_aniso_U_22
_atom_site_aniso_U_33
_atom_site_aniso_U_12
_atom_site_aniso_U_13
_atom_site_aniso_U_23
Hg1 0.0598(2) 0.0770(3) 0.0551(2) 0.00921(18) 0.01045(17) -0.01326(18)
I1 0.084(2) 0.079(3) 0.0980(15) -0.025(2) 0.0357(12) -0.027(3)
I2 0.0654(16) 0.055(4) 0.080(3) 0.006(3) -0.0092(15) 0.007(3)
I3 0.064(5) 0.081(4) 0.0569(19) -0.001(3) 0.011(3) -0.016(2)
I4 0.0786(10) 0.0844(10) 0.0582(6) 0.0220(6) 0.0310(6) 0.0064(6)
Br1 0.084(2) 0.079(3) 0.0980(15) -0.025(2) 0.0357(12) -0.027(3)
Br2 0.0654(16) 0.055(4) 0.080(3) 0.006(3) -0.0092(15) 0.007(3)
Br3 0.064(5) 0.081(4) 0.0569(19) -0.001(3) 0.011(3) -0.016(2)
Br4 0.0786(10) 0.0844(10) 0.0582(6) 0.0220(6) 0.0310(6) 0.0064(6)
N1 0.048(4) 0.070(5) 0.051(4) -0.007(4) 0.005(3) 0.002(4)
C1 0.101(9) 0.105(9) 0.065(7) -0.037(7) 0.031(6) -0.015(6)
C2 0.119(11) 0.089(9) 0.152(14) -0.017(8) 0.041(10) -0.057(9)
C3 0.090(9) 0.069(8) 0.184(16) -0.016(7) -0.013(10) -0.020(10)
C4 0.096(9) 0.088(9) 0.127(12) -0.025(7) -0.015(9) 0.029(8)
C5 0.073(7) 0.094(8) 0.060(7) -0.007(6) 0.011(5) 0.013(6)
N2 0.055(5) 0.071(5) 0.058(5) 0.005(4) 0.009(4) 0.002(4)
C6 0.069(7) 0.080(7) 0.072(7) 0.007(5) 0.020(5) 0.002(5)
C7 0.069(7) 0.098(8) 0.082(8) -0.004(6) 0.023(6) 0.019(6)
C8 0.078(8) 0.098(9) 0.106(10) -0.010(7) -0.009(7) 0.004(8)
C9 0.091(8) 0.078(7) 0.087(8) 0.006(6) -0.009(7) -0.027(6)
C10 0.068(7) 0.095(8) 0.057(6) 0.022(6) 0.008(5) -0.004(5)
C11 0.069(7) 0.076(7) 0.077(7) 0.005(6) -0.007(6) 0.008(5)
C12 0.065(6) 0.063(6) 0.073(7) -0.001(5) -0.007(5) 0.010(5)
C13 0.061(6) 0.083(7) 0.060(6) 0.001(5) 0.016(5) 0.007(5)

loop_
_atom_type_symbol
_atom_type_description
_atom_type_scat_dispersion_real
_atom_type_scat_dispersion_imag
_atom_type_scat_source
C C 0.0033 0.0016 'International Tables Vol C Tables 4.2.6.8 and 6.1.1.4'
H H 0.0000 0.0000 'International Tables Vol C Tables 4.2.6.8 and 6.1.1.4'
N N 0.0061 0.0033 'International Tables Vol C Tables 4.2.6.8 and 6.1.1.4'
Br Br -0.2901 2.4595 'International Tables Vol C Tables 4.2.6.8 and 6.1.1.4'
I I -0.4742 1.8119 'International Tables Vol C Tables 4.2.6.8 and 6.1.1.4'
Hg Hg -2.3894 9.2266 'International Tables Vol C Tables 4.2.6.8 and 6.1.1.4'

loop_
_geom_angle_atom_site_label_1
_geom_angle_atom_site_label_2
_geom_angle_atom_site_label_3
_geom_angle
I2 Hg1 Br1 102.8(4)
I2 Hg1 Br3 106.8(7)
Br1 Hg1 Br3 105.8(4)
I2 Hg1 I4 118.0(4)
Br1 Hg1 I4 108.9(2)
Br3 Hg1 I4 113.4(4)
I2 Hg1 I3 106.3(8)
Br1 Hg1 I3 111.9(5)
Br3 Hg1 I3 6.3(6)
I4 Hg1 I3 108.9(5)
I2 Hg1 Br4 116.2(5)
Br1 Hg1 Br4 119.1(4)
Br3 Hg1 Br4 105.3(5)
I4 Hg1 Br4 10.9(3)
I3 Hg1 Br4 100.3(6)
I2 Hg1 Br2 5.3(6)
Br1 Hg1 Br2 108.0(4)
Br3 Hg1 Br2 105.5(6)
I4 Hg1 Br2 114.7(3)
I3 Hg1 Br2 104.4(7)
Br4 Hg1 Br2 112.1(4)
I2 Hg1 I1 105.0(7)
Br1 Hg1 I1 2.3(9)
Br3 Hg1 I1 105.2(6)
I4 Hg1 I1 107.4(5)
I3 Hg1 I1 111.2(7)
Br4 Hg1 I1 117.4(6)
Br2 Hg1 I1 110.3(6)
Br4 I4 Hg1 93.3(16)
I4 Br4 Hg1 75.8(16)
C1 N1 C5 120.0
C1 N1 C11 120.9(6)
C5 N1 C11 119.1(6)
C2 C1 N1 120.0
C2 C1 H1 120.0
N1 C1 H1 120.0
C1 C2 C3 120.0
C1 C2 H2 120.0
C3 C2 H2 120.0
C2 C3 C4 120.0
C2 C3 H3 120.0
C4 C3 H3 120.0
C5 C4 C3 120.0
C5 C4 H4 120.0
C3 C4 H4 120.0
C4 C5 N1 120.0
C4 C5 H5 120.0
N1 C5 H5 120.0
C6 N2 C10 120.0
C6 N2 C13 120.6(6)
C10 N2 C13 119.3(6)
C7 C6 N2 120.0
C7 C6 H6 120.0
N2 C6 H6 120.0
C6 C7 C8 120.0
C6 C7 H7 120.0
C8 C7 H7 120.0
C9 C8 C7 120.0
C9 C8 H8 120.0
C7 C8 H8 120.0
C8 C9 C10 120.0
C8 C9 H9 120.0
C10 C9 H9 120.0
C9 C10 N2 120.0
C9 C10 H10 120.0
N2 C10 H10 120.0
N1 C11 C12 113.5(7)
N1 C11 H11A 108.9
C12 C11 H11A 108.9
N1 C11 H11B 108.9
C12 C11 H11B 108.9
H11A C11 H11B 107.7
C11 C12 C13 111.9(6)
C11 C12 H12A 109.2
C13 C12 H12A 109.2
C11 C12 H12B 109.2
C13 C12 H12B 109.2
H12A C12 H12B 107.9
N2 C13 C12 111.1(6)
N2 C13 H13A 109.4
C12 C13 H13A 109.4
N2 C13 H13B 109.4
C12 C13 H13B 109.4
H13A C13 H13B 108.0

loop_
_geom_bond_atom_site_label_1
_geom_bond_atom_site_label_2
_geom_bond_distance
_geom_bond_publ_flag
Hg1 I2 2.534(14) y
Hg1 Br1 2.582(6) yes
Hg1 Br2 2.790(10) yes
Hg1 Br3 2.67(2) yes
Hg1 Br4 2.780(10) yes
Hg1 I4 2.6963(14) yes
Hg1 I3 2.72(3) y
Hg1 I1 2.868(16) y
N1 C1 1.39 ?
N1 C5 1.39 ?
N1 C11 1.435(11) ?
C1 C2 1.39 ?
C1 H1 0.93 ?
C2 C3 1.39 ?
C2 H2 0.93 ?
C3 C4 1.39 ?
C3 H3 0.93 ?
C4 C5 1.39 ?
C4 H4 0.93 ?
C5 H5 0.93 ?
N2 C6 1.39 ?
N2 C10 1.39 ?
N2 C13 1.467(9) ?
C6 C7 1.39 ?
C6 H6 0.93 ?
C7 C8 1.39 ?
C7 H7 0.93 ?
C8 C9 1.39 ?
C8 H8 0.93 ?
C9 C10 1.39 ?
C9 H9 0.93 ?
C10 H10 0.93 ?
C11 C12 1.494(7) ?
C11 H11A 0.97 ?
C11 H11B 0.97 ?
C12 C13 1.495(8) ?
C12 H12A 0.97 ?
C12 H12B 0.97 ?
C13 H13A 0.97 ?
C13 H13B 0.97 ?

loop_
_geom_torsion_atom_site_label_1
_geom_torsion_atom_site_label_2
_geom_torsion_atom_site_label_3
_geom_torsion_atom_site_label_4
_geom_torsion
I2 Hg1 I4 Br4 -83.3(19)
Br1 Hg1 I4 Br4 160.2(18)
Br3 Hg1 I4 Br4 42.6(19)
I3 Hg1 I4 Br4 37.9(19)
Br2 Hg1 I4 Br4 -78.7(19)
I1 Hg1 I4 Br4 158.4(19)
I2 Hg1 Br4 I4 102.2(18)
Br1 Hg1 Br4 I4 -22(2)
Br3 Hg1 Br4 I4 -139.9(18)
I3 Hg1 Br4 I4 -143.8(19)
Br2 Hg1 Br4 I4 105.9(18)
I1 Hg1 Br4 I4 -23(2)
C11 N1 C1 C2 178.0(6)
C11 N1 C5 C4 -178.0(6)
C13 N2 C6 C7 177.5(6)
C13 N2 C10 C9 -177.5(6)
C1 N1 C11 C12 -68.6(9)
C5 N1 C11 C12 109.4(8)
N1 C11 C12 C13 -55.9(12)
C6 N2 C13 C12 -73.2(9)
C10 N2 C13 C12 104.3(8)
C11 C12 C13 N2 -175.5(8)
